data_1515634
loop_
_publ_author_name
'Alkordi, Mohamed H.'
'Belof, Jonathan L.'
'Rivera, Edwin'
'Wojtas, Lukasz'
'Eddaoudi, Mohamed'

_publ_section_title
;
 Insight into the construction of metal--organic polyhedra: metal--organic
 cubes as a case study
;
_journal_issue 9
_journal_name_full 'Chemical Science'
_journal_page_first 1695
_journal_paper_doi 10.1039/c1sc00269d
_journal_volume 2
_journal_year 2011
_chemical_formula_sum 'C132 H156 Co8 N84 O58.5'
_chemical_formula_weight 4326.85
_chemical_name_systematic
;
?
;
_space_group_IT_number 14
_symmetry_cell_setting monoclinic
_symmetry_space_group_name_Hall '-P 2yn'
_symmetry_space_group_name_H-M 'P 1 21/n 1'
_atom_sites_solution_hydrogens geom
_atom_sites_solution_primary direct
_atom_sites_solution_secondary difmap
_audit_creation_method SHELXL-97
_audit_update_record
;
2010-04-04 # Formatted by publCIF
;
_cell_angle_alpha 90.00
_cell_angle_beta 90.221(2)
_cell_angle_gamma 90.00
_cell_formula_units_Z 2
_cell_length_a 20.155(5)
_cell_length_b 19.422(5)
_cell_length_c 22.792(6)
_cell_measurement_temperature 293(2)
_cell_volume 8922(4)
_computing_structure_refinement 'SHELXL-97 (Sheldrick, 1997)'
_computing_structure_solution 'SHELXS-97 (Sheldrick, 1990)'
_diffrn_ambient_temperature 293(2)
_diffrn_measured_fraction_theta_full 0.931
_diffrn_measured_fraction_theta_max 0.931
_diffrn_radiation_monochromator graphite
_diffrn_radiation_source 'fine-focus sealed tube'
_diffrn_radiation_type CuK\a
_diffrn_radiation_wavelength 1.54180
_diffrn_reflns_av_R_equivalents 0.1172
_diffrn_reflns_av_sigmaI/netI 0.1100
_diffrn_reflns_limit_h_max 23
_diffrn_reflns_limit_h_min -23
_diffrn_reflns_limit_k_max 22
_diffrn_reflns_limit_k_min -22
_diffrn_reflns_limit_l_max 26
_diffrn_reflns_limit_l_min -24
_diffrn_reflns_number 59827
_diffrn_reflns_theta_full 65.07
_diffrn_reflns_theta_max 65.07
_diffrn_reflns_theta_min 2.92
_exptl_absorpt_coefficient_mu 6.624
_exptl_absorpt_correction_T_max 0.5572
_exptl_absorpt_correction_T_min 0.5572
_exptl_absorpt_correction_type multi-scan
_exptl_absorpt_process_details 'SADABS; (Sheldrick, 2003)'
_exptl_crystal_colour red
_exptl_crystal_density_diffrn 1.611
_exptl_crystal_density_method 'not measured'
_exptl_crystal_description polyhedra
_exptl_crystal_F_000 4440
_exptl_crystal_size_max 0.1
_exptl_crystal_size_mid 0.1
_exptl_crystal_size_min 0.1
_refine_diff_density_max 0.925
_refine_diff_density_min -0.728
_refine_diff_density_rms 0.105
_refine_ls_extinction_method none
_refine_ls_goodness_of_fit_ref 1.041
_refine_ls_hydrogen_treatment mixed
_refine_ls_matrix_type full
_refine_ls_number_parameters 1277
_refine_ls_number_reflns 14148
_refine_ls_number_restraints 14
_refine_ls_restrained_S_all 1.044
_refine_ls_R_factor_all 0.1293
_refine_ls_R_factor_gt 0.0782
_refine_ls_shift/su_max 0.007
_refine_ls_shift/su_mean 0.000
_refine_ls_structure_factor_coef Fsqd
_refine_ls_weighting_details 'calc w=1/[\s^2^(Fo^2^)+(0.0982P)^2^+27.9401P] where P=(Fo^2^+2Fc^2^)/3'
_refine_ls_weighting_scheme calc
_refine_ls_wR_factor_gt 0.1921
_refine_ls_wR_factor_ref 0.2213
_reflns_number_gt 9068
_reflns_number_total 14148
_reflns_threshold_expression >2sigma(I)
_cod_data_source_file c1sc00269d.txt
_cod_data_source_block 1d
_cod_original_formula_sum 'C132 H156 Co8 N84 O58.50'
_cod_database_code 1515634

loop_
_symmetry_equiv_pos_as_xyz
'x, y, z'
'-x+1/2, y+1/2, -z+1/2'
'-x, -y, -z'
'x-1/2, -y-1/2, z-1/2'

loop_
_atom_site_label
_atom_site_type_symbol
_atom_site_fract_x
_atom_site_fract_y
_atom_site_fract_z
_atom_site_U_iso_or_equiv
_atom_site_adp_type
_atom_site_occupancy
_atom_site_symmetry_multiplicity
_atom_site_calc_flag
_atom_site_refinement_flags
Co1 Co 1.07075(5) 0.79175(5) 0.86557(4) 0.0179(3) Uani 1 1 d .
Co2 Co 1.01140(5) 1.07637(5) 0.77950(4) 0.0183(3) Uani 1 1 d .
Co3 Co 0.77569(5) 1.08651(5) 0.93569(5) 0.0188(3) Uani 1 1 d .
Co4 Co 0.83331(5) 0.80431(5) 1.02184(4) 0.0171(3) Uani 1 1 d .
C1 C 0.9007(3) 1.0584(3) 0.8674(3) 0.0183(15) Uani 1 1 d .
H1 H 0.9084 1.0130 0.8784 0.022 Uiso 1 1 calc R
C2 C 0.8592(3) 1.1620(3) 0.8646(3) 0.0171(14) Uani 1 1 d .
C3 C 0.9102(3) 1.1579(3) 0.8236(3) 0.0198(15) Uani 1 1 d .
C4 C 0.9423(3) 1.2002(3) 0.7793(3) 0.0200(15) Uani 1 1 d .
C5 C 0.9499(4) 1.3034(4) 0.7195(3) 0.0335(19) Uani 1 1 d .
H5A H 0.9430 1.3520 0.7271 0.040 Uiso 1 1 calc R
H5B H 0.9310 1.2925 0.6814 0.040 Uiso 1 1 calc R
C6 C 1.0218(4) 1.2877(4) 0.7197(4) 0.041(2) Uani 1 1 d .
H6A H 1.0415 1.3040 0.7560 0.049 Uiso 1 1 calc R
H6B H 1.0430 1.3118 0.6875 0.049 Uiso 1 1 calc R
C7 C 1.0341(4) 1.2113(3) 0.7136(3) 0.0241(16) Uani 1 1 d .
H7A H 1.0227 1.1969 0.6741 0.029 Uiso 1 1 calc R
H7B H 1.0809 1.2020 0.7198 0.029 Uiso 1 1 calc R
C8 C 0.8105(3) 1.2113(3) 0.8866(3) 0.0213(15) Uani 1 1 d .
C9 C 0.7100(4) 1.2267(3) 0.9397(3) 0.0271(17) Uani 1 1 d .
H9A H 0.7212 1.2382 0.9799 0.032 Uiso 1 1 calc R
H9B H 0.6682 1.2019 0.9398 0.032 Uiso 1 1 calc R
C10 C 0.7024(4) 1.2918(3) 0.9046(3) 0.0312(18) Uani 1 1 d .
H10A H 0.6707 1.3219 0.9236 0.037 Uiso 1 1 calc R
H10B H 0.6856 1.2808 0.8657 0.037 Uiso 1 1 calc R
C11 C 0.7685(4) 1.3283(3) 0.8992(4) 0.0331(19) Uani 1 1 d .
H11A H 0.7647 1.3660 0.8715 0.040 Uiso 1 1 calc R
H11B H 0.7815 1.3470 0.9370 0.040 Uiso 1 1 calc R
C12 C 1.0526(3) 0.9442(3) 0.8411(3) 0.0198(16) Uani 1 1 d .
H12 H 1.0799 0.9621 0.8703 0.024 Uiso 1 1 calc R
C13 C 0.9834(3) 0.9364(3) 0.7679(3) 0.0189(15) Uani 1 1 d .
C14 C 0.9994(3) 0.8711(3) 0.7861(3) 0.0196(16) Uani 1 1 d .
C15 C 0.9410(4) 0.9710(3) 0.7247(3) 0.0233(16) Uani 1 1 d .
C16 C 0.9125(4) 1.0763(4) 0.6779(3) 0.0310(18) Uani 1 1 d .
H16A H 0.9384 1.1142 0.6624 0.037 Uiso 1 1 calc R
H16B H 0.8745 1.0954 0.6981 0.037 Uiso 1 1 calc R
C17 C 0.8886(4) 1.0309(3) 0.6272(3) 0.0348(19) Uani 1 1 d .
H17A H 0.8588 1.0570 0.6021 0.042 Uiso 1 1 calc R
H17B H 0.9262 1.0165 0.6038 0.042 Uiso 1 1 calc R
C18 C 0.8531(4) 0.9685(4) 0.6509(4) 0.042(2) Uani 1 1 d .
H18A H 0.8108 0.9822 0.6675 0.050 Uiso 1 1 calc R
H18B H 0.8445 0.9362 0.6193 0.050 Uiso 1 1 calc R
C19 C 0.9884(4) 0.7995(3) 0.7682(3) 0.0259(17) Uani 1 1 d .
C20 C 0.9446(5) 0.7132(4) 0.7002(4) 0.052(3) Uani 1 1 d .
H20A H 0.9793 0.6979 0.6738 0.062 Uiso 1 1 calc R
H20B H 0.9024 0.7095 0.6798 0.062 Uiso 1 1 calc R
C21 C 0.9439(5) 0.6693(4) 0.7538(4) 0.050(2) Uani 1 1 d .
H21A H 0.9422 0.6213 0.7423 0.060 Uiso 1 1 calc R
H21B H 0.9043 0.6793 0.7763 0.060 Uiso 1 1 calc R
C22 C 1.0043(4) 0.6808(3) 0.7923(3) 0.0301(18) Uani 1 1 d .
H22A H 0.9983 0.6569 0.8292 0.036 Uiso 1 1 calc R
H22B H 1.0430 0.6615 0.7732 0.036 Uiso 1 1 calc R
C23 C 0.9471(3) 0.8241(3) 0.9363(3) 0.0195(15) Uani 1 1 d .
H23 H 0.9344 0.8653 0.9189 0.023 Uiso 1 1 calc R
C24 C 1.0009(3) 0.7299(3) 0.9556(3) 0.0193(15) Uani 1 1 d .
C25 C 0.9498(3) 0.7357(3) 0.9950(3) 0.0193(15) Uani 1 1 d .
C26 C 1.0528(4) 0.6812(3) 0.9408(3) 0.0234(16) Uani 1 1 d .
C27 C 1.1497(4) 0.6581(4) 0.8842(3) 0.0311(18) Uani 1 1 d .
H27A H 1.1876 0.6868 0.8749 0.037 Uiso 1 1 calc R
H27B H 1.1385 0.6315 0.8495 0.037 Uiso 1 1 calc R
C28 C 1.1678(5) 0.6098(5) 0.9337(5) 0.068(3) Uani 1 1 d .
H28A H 1.2009 0.5773 0.9202 0.082 Uiso 1 1 calc R
H28B H 1.1869 0.6360 0.9658 0.082 Uiso 1 1 calc R
C29 C 1.1092(4) 0.5717(4) 0.9550(4) 0.048(3) Uani 1 1 d .
H29A H 1.0931 0.5410 0.9246 0.058 Uiso 1 1 calc R
H29B H 1.1213 0.5442 0.9889 0.058 Uiso 1 1 calc R
C30 C 0.9197(4) 0.6969(3) 1.0432(3) 0.0235(17) Uani 1 1 d .
C31 C 0.9229(4) 0.6089(4) 1.1194(3) 0.0302(18) Uani 1 1 d .
H31A H 0.9336 0.6300 1.1568 0.036 Uiso 1 1 calc R
H31B H 0.9395 0.5620 1.1197 0.036 Uiso 1 1 calc R
C32 C 0.8492(4) 0.6088(3) 1.1101(3) 0.0311(19) Uani 1 1 d .
H32A H 0.8277 0.5873 1.1434 0.037 Uiso 1 1 calc R
H32B H 0.8384 0.5821 1.0753 0.037 Uiso 1 1 calc R
C33 C 0.8235(4) 0.6816(3) 1.1028(3) 0.0312(19) Uani 1 1 d .
H33A H 0.7765 0.6805 1.0934 0.037 Uiso 1 1 calc R
H33B H 0.8292 0.7067 1.1392 0.037 Uiso 1 1 calc R
C34 C 0.8218(3) 0.9553(3) 0.9930(3) 0.0200(15) Uani 1 1 d .
H34 H 0.8451 0.9738 1.0246 0.024 Uiso 1 1 calc R
C35 C 0.7647(3) 0.9468(3) 0.9116(3) 0.0193(15) Uani 1 1 d .
C36 C 0.7749(3) 0.8814(3) 0.9336(3) 0.0168(15) Uani 1 1 d .
C37 C 0.7352(4) 0.9817(3) 0.8608(3) 0.0226(16) Uani 1 1 d .
C38 C 0.7017(4) 1.0891(3) 0.8199(3) 0.0291(18) Uani 1 1 d .
H38A H 0.7202 1.1352 0.8204 0.035 Uiso 1 1 calc R
H38B H 0.6541 1.0929 0.8256 0.035 Uiso 1 1 calc R
C39 C 0.7153(4) 1.0557(4) 0.7606(3) 0.0330(19) Uani 1 1 d .
H39A H 0.6932 1.0814 0.7297 0.040 Uiso 1 1 calc R
H39B H 0.7626 1.0559 0.7528 0.040 Uiso 1 1 calc R
C40 C 0.6899(4) 0.9823(4) 0.7614(3) 0.0299(18) Uani 1 1 d .
H40A H 0.6418 0.9823 0.7622 0.036 Uiso 1 1 calc R
H40B H 0.7041 0.9585 0.7262 0.036 Uiso 1 1 calc R
C41 C 0.7575(3) 0.8101(3) 0.9204(3) 0.0211(16) Uani 1 1 d .
C42 C 0.6963(4) 0.7221(3) 0.8678(3) 0.0312(18) Uani 1 1 d .
H42A H 0.6826 0.7152 0.8273 0.037 Uiso 1 1 calc R
H42B H 0.6598 0.7090 0.8930 0.037 Uiso 1 1 calc R
C43 C 0.7559(4) 0.6787(3) 0.8812(3) 0.0288(18) Uani 1 1 d .
H43A H 0.7910 0.6893 0.8536 0.035 Uiso 1 1 calc R
H43B H 0.7446 0.6304 0.8767 0.035 Uiso 1 1 calc R
C44 C 0.7804(4) 0.6916(3) 0.9433(3) 0.0271(17) Uani 1 1 d .
H44A H 0.7492 0.6720 0.9709 0.033 Uiso 1 1 calc R
H44B H 0.8228 0.6688 0.9489 0.033 Uiso 1 1 calc R
C45 C 0.7752(3) 1.1207(3) 1.0535(3) 0.0217(16) Uani 1 1 d .
C46 C 0.7094(4) 1.0951(3) 1.0413(3) 0.0268(17) Uani 1 1 d .
C47 C 0.7579(3) 0.8503(3) 1.1157(3) 0.0205(16) Uani 1 1 d .
C48 C 0.5975(5) 1.0602(7) 1.0728(4) 0.072(4) Uani 1 1 d .
C50 C 0.6329(4) 1.0530(4) 0.9687(4) 0.040(2) Uani 1 1 d .
C51 C 0.6372(4) 0.8573(4) 1.1313(4) 0.037(2) Uani 1 1 d .
H51A H 0.6196 0.8958 1.1089 0.045 Uiso 1 1 calc R
H51B H 0.6099 0.8513 1.1658 0.045 Uiso 1 1 calc R
C52 C 0.6356(4) 0.7927(5) 1.0944(4) 0.049(2) Uani 1 1 d .
H52A H 0.6446 0.7531 1.1192 0.058 Uiso 1 1 calc R
H52B H 0.5916 0.7870 1.0776 0.058 Uiso 1 1 calc R
C53 C 0.6855(4) 0.7955(4) 1.0463(3) 0.0305(18) Uani 1 1 d .
H53A H 0.6871 0.7511 1.0268 0.037 Uiso 1 1 calc R
H53B H 0.6716 0.8295 1.0176 0.037 Uiso 1 1 calc R
C54 C 1.0695(3) 1.1342(3) 0.8914(3) 0.0194(16) Uani 1 1 d .
H54 H 1.0305 1.1408 0.9123 0.023 Uiso 1 1 calc R
C55 C 1.1240(3) 0.8572(3) 0.9762(3) 0.0177(15) Uani 1 1 d .
H55 H 1.0863 0.8548 0.9996 0.021 Uiso 1 1 calc R
C56 C 1.1377(3) 1.1061(3) 0.8218(3) 0.0192(16) Uani 1 1 d .
C57 C 1.1743(3) 1.1329(3) 0.8681(3) 0.0211(16) Uani 1 1 d .
C58 C 1.1903(3) 0.8474(3) 0.9021(3) 0.0215(16) Uani 1 1 d .
C59 C 1.2024(4) 0.8212(4) 0.8429(3) 0.0298(18) Uani 1 1 d .
C60 C 1.1567(4) 0.7695(4) 0.7569(3) 0.0284(17) Uani 1 1 d .
H60A H 1.1187 0.7846 0.7340 0.034 Uiso 1 1 calc R
H60B H 1.1570 0.7196 0.7570 0.034 Uiso 1 1 calc R
C61 C 1.2188(5) 0.7954(6) 0.7290(4) 0.060(3) Uani 1 1 d .
H61A H 1.2264 0.7685 0.6938 0.072 Uiso 1 1 calc R
H61B H 1.2111 0.8426 0.7167 0.072 Uiso 1 1 calc R
C62 C 1.2775(5) 0.7940(6) 0.7629(4) 0.073(4) Uani 1 1 d .
H62A H 1.3116 0.8211 0.7438 0.087 Uiso 1 1 calc R
H62B H 1.2934 0.7470 0.7664 0.087 Uiso 1 1 calc R
C63 C 1.1467(4) 1.0832(4) 0.7612(3) 0.0274(18) Uani 1 1 d .
C64 C 1.0944(4) 1.0414(4) 0.6737(3) 0.0308(18) Uani 1 1 d .
H64A H 1.0641 1.0029 0.6696 0.037 Uiso 1 1 calc R
H64B H 1.0802 1.0773 0.6470 0.037 Uiso 1 1 calc R
C65 C 1.1619(5) 1.0191(8) 0.6580(5) 0.097(5) Uani 1 1 d .
H65A H 1.1675 0.9725 0.6726 0.116 Uiso 1 1 calc R
H65B H 1.1638 1.0166 0.6156 0.116 Uiso 1 1 calc R
C66 C 1.2153(5) 1.0562(8) 0.6763(4) 0.091(5) Uani 1 1 d .
H66A H 1.2219 1.0946 0.6498 0.109 Uiso 1 1 calc R
H66B H 1.2545 1.0273 0.6747 0.109 Uiso 1 1 calc R
C103 C 0.5796(8) 1.0829(14) 1.0111(9) 0.042(8) Uani 0.48(4) 1 d P
C104 C 0.5970(11) 1.0241(19) 1.0225(8) 0.073(13) Uani 0.52(4) 1 d P
H300 H 1.000(5) 0.646(5) 1.069(5) 0.087 Uiso 1 1 d .
H301 H 0.742(5) 0.906(5) 0.805(4) 0.087 Uiso 1 1 d .
H302 H 0.847(5) 1.293(6) 0.864(5) 0.087 Uiso 1 1 d .
H303 H 1.020(5) 0.603(6) 0.976(5) 0.087 Uiso 1 1 d .
H304 H 0.685(6) 1.082(6) 1.114(5) 0.087 Uiso 1 1 d .
H305 H 0.712(5) 0.908(5) 1.169(5) 0.087 Uiso 1 1 d .
N1 N 0.9155(3) 0.7950(2) 0.9815(2) 0.0169(12) Uani 1 1 d .
N2 N 0.9986(3) 0.7868(2) 0.9195(2) 0.0184(13) Uani 1 1 d .
N3 N 1.0927(3) 0.7024(3) 0.9003(2) 0.0220(13) Uani 1 1 d .
N4 N 1.0572(3) 0.6206(3) 0.9709(3) 0.0335(17) Uani 1 1 d .
N5 N 0.9541(3) 0.6478(3) 1.0716(2) 0.0249(14) Uani 1 1 d .
N6 N 0.8597(3) 0.7168(2) 1.0556(2) 0.0192(13) Uani 1 1 d .
N7 N 0.7520(3) 0.8132(3) 1.0680(2) 0.0201(13) Uani 1 1 d .
N8 N 0.6655(4) 1.0846(5) 1.0842(3) 0.058(3) Uani 1 1 d .
N9 N 0.6987(3) 1.0809(3) 0.9864(3) 0.0227(13) Uani 1 1 d .
N10 N 0.7064(3) 0.8718(3) 1.1489(3) 0.0311(16) Uani 1 1 d .
N11 N 0.8174(3) 1.1161(2) 1.0063(2) 0.0169(12) Uani 1 1 d .
N12 N 0.8118(3) 0.8879(3) 0.9842(2) 0.0198(13) Uani 1 1 d .
N13 N 0.7937(3) 0.9922(2) 0.9504(2) 0.0175(12) Uani 1 1 d .
N14 N 0.7307(3) 1.0488(3) 0.8675(2) 0.0199(13) Uani 1 1 d .
N15 N 0.7160(3) 0.9469(3) 0.8135(2) 0.0246(14) Uani 1 1 d .
N16 N 0.7139(3) 0.7954(3) 0.8776(3) 0.0263(14) Uani 1 1 d .
N17 N 0.7880(3) 0.7652(3) 0.9551(2) 0.0212(13) Uani 1 1 d .
N18 N 1.0157(3) 0.7543(3) 0.8037(2) 0.0198(13) Uani 1 1 d .
N19 N 0.9565(3) 0.7856(3) 0.7176(3) 0.0386(17) Uani 1 1 d .
N20 N 0.8942(3) 0.9354(3) 0.6963(3) 0.0357(16) Uani 1 1 d .
N21 N 0.9535(3) 1.0368(3) 0.7199(2) 0.0226(13) Uani 1 1 d .
N22 N 0.9356(3) 1.0927(2) 0.8272(2) 0.0179(12) Uani 1 1 d .
N23 N 0.8531(3) 1.0984(2) 0.8895(2) 0.0185(13) Uani 1 1 d .
N24 N 0.7620(3) 1.1826(3) 0.9149(2) 0.0207(13) Uani 1 1 d .
N25 N 0.8183(3) 1.2790(3) 0.8789(3) 0.0251(15) Uani 1 1 d .
N26 N 0.9951(3) 1.1716(3) 0.7557(2) 0.0209(13) Uani 1 1 d .
N27 N 0.9174(3) 1.2620(3) 0.7654(2) 0.0282(15) Uani 1 1 d .
N28 N 1.0720(3) 1.1076(2) 0.8376(2) 0.0172(12) Uani 1 1 d .
N29 N 1.1297(3) 1.1501(2) 0.9116(2) 0.0174(12) Uani 1 1 d .
N30 N 1.0916(3) 1.0675(3) 0.7345(2) 0.0203(13) Uani 1 1 d .
N31 N 1.2077(3) 1.0831(4) 0.7371(3) 0.051(2) Uani 1 1 d .
N32 N 1.1270(3) 0.8348(3) 0.9215(2) 0.0201(13) Uani 1 1 d .
N33 N 1.1503(3) 0.7950(3) 0.8178(2) 0.0213(13) Uani 1 1 d .
N34 N 1.2644(4) 0.8223(4) 0.8218(3) 0.059(2) Uani 1 1 d .
N35 N 1.0185(3) 0.9817(3) 0.8032(2) 0.0194(13) Uani 1 1 d .
N36 N 1.0424(3) 0.8770(3) 0.8320(2) 0.0192(13) Uani 1 1 d .
N101 N 0.7640(4) 0.7961(3) 0.7478(3) 0.0405(18) Uani 1 1 d .
N102 N 0.3610(5) 0.7248(4) 0.9152(4) 0.059(2) Uani 1 1 d .
N103 N 0.3514(4) 0.9914(4) 0.7690(3) 0.049(2) Uani 1 1 d .
N104 N 0.4118(5) 0.9556(4) 0.4138(4) 0.068(3) Uani 1 1 d .
N105 N 0.0000 0.0000 1.0000 0.027(2) Uani 1 2 d S
N106 N 0.4770(7) 0.3757(9) 0.8888(9) 0.149(7) Uiso 0.75 1 d PD
N107 N 0.0784(7) 0.6326(8) 0.4371(6) 0.116(5) Uiso 0.75 1 d PD
O103 O 0.8131(3) 0.8329(3) 0.7593(3) 0.065(2) Uani 1 1 d .
O104 O 0.7688(3) 0.7329(3) 0.7395(2) 0.0553(18) Uani 1 1 d .
O105 O 0.7075(3) 0.8237(3) 0.7467(2) 0.0386(14) Uani 1 1 d .
O106 O 0.3777(5) 0.7770(4) 0.8916(4) 0.101(3) Uani 1 1 d .
O107 O 0.3054(4) 0.7030(4) 0.9224(4) 0.087(3) Uani 1 1 d .
O108 O 0.4059(6) 0.6908(7) 0.9372(7) 0.176(6) Uani 1 1 d .
O109 O 0.3852(3) 0.9390(3) 0.7623(3) 0.0631(19) Uani 1 1 d .
O110 O 0.3029(3) 0.9893(3) 0.8048(2) 0.0471(15) Uani 1 1 d .
O111 O 0.3635(3) 1.0467(3) 0.7433(3) 0.0607(18) Uani 1 1 d .
O112 O 0.4149(4) 0.9257(3) 0.4590(3) 0.0616(19) Uani 1 1 d .
O113 O 0.4611(6) 0.9512(4) 0.3781(4) 0.105(3) Uani 1 1 d .
O114 O 0.3586(4) 0.9918(4) 0.3996(4) 0.085(2) Uani 1 1 d .
O115 O 0.0163(10) -0.0175(10) 0.9503(7) 0.087(6) Uani 0.50 1 d P
O116 O 0.0130(12) 0.0407(12) 0.9624(8) 0.113(7) Uani 0.50 1 d P
O117 O 0.0025(10) 0.0583(7) 1.0114(12) 0.106(7) Uani 0.50 1 d P
O200 O 0.5305(5) 0.3473(5) 0.8962(4) 0.074(3) Uiso 0.75 1 d PD
O201 O 0.4595(18) 0.4178(17) 0.9251(14) 0.42(2) Uiso 0.75 1 d PD
O202 O 0.4281(11) 0.3664(12) 0.8586(9) 0.229(10) Uiso 0.75 1 d PD
O205 O 0.0592(10) 0.5917(10) 0.4746(8) 0.212(9) Uiso 0.75 1 d PD
O206 O 0.0632(9) 0.6945(8) 0.4422(8) 0.167(7) Uiso 0.75 1 d PD
O207 O 0.1059(3) 0.6086(3) 0.3979(3) 0.0287(15) Uiso 0.75 1 d PD
O501 O 0.0145(12) 0.7125(11) 0.4382(10) 0.039(5) Uiso 0.25 1 d P
O503 O 0.4994(9) 0.8856(9) 0.0825(8) 0.108(6) Uiso 0.50 1 d P
O504 O 0.4422(6) 0.3399(6) 0.0475(5) 0.140(4) Uiso 1 1 d .
O505 O 0.0837(3) 0.6148(3) 0.1366(2) 0.0460(15) Uiso 1 1 d .
O506 O 0.5411(13) 0.2197(13) 0.9510(12) 0.152(10) Uiso 0.50 1 d P
O507 O 0.6625(6) 0.4185(5) 1.0009(5) 0.085(3) Uiso 0.75 1 d P
O508 O 0.6100(16) 0.4250(15) 0.9908(13) 0.073(8) Uiso 0.25 1 d P
O509 O 0.5299(8) 0.4367(8) 0.9996(7) 0.083(5) Uiso 0.50 1 d P
O512 O 0.5000 0.5000 1.0000 0.51(5) Uiso 0.60 2 d SP
O514 O 0.5160(3) 0.9719(3) 0.7264(3) 0.0515(16) Uiso 1 1 d .
O515 O 0.5516(13) 0.9837(14) 0.8504(11) 0.050(7) Uiso 0.25 1 d P
O516 O 0.5365(4) 1.0162(5) 0.8494(4) 0.088(3) Uiso 1 1 d .
O517 O 0.3937(17) 0.9155(17) 0.3632(15) 0.061(9) Uiso 0.20 1 d P
O518 O 0.467(2) 1.002(3) 0.444(2) 0.117(16) Uiso 0.20 1 d P
O519 O 0.3030(19) 1.0100(18) 0.3982(15) 0.091(10) Uiso 0.25 1 d P
O520 O 0.250(2) 0.992(2) 0.454(2) 0.083(13) Uiso 0.20 1 d P
O521 O 0.2461(5) 0.9813(5) 0.4882(5) 0.115(4) Uiso 1 1 d .
O522 O 0.3691(15) 0.3798(14) 0.8983(13) 0.178(10) Uiso 0.50 1 d P
O528 O 0.3384(9) 0.3792(8) 0.9575(8) 0.061(4) Uiso 0.50 1 d P
O524 O 0.3040(14) 0.3996(14) 0.9361(12) 0.152(10) Uiso 0.50 1 d P
O526 O 0.3637(12) 0.3735(12) 0.9850(11) 0.126(9) Uiso 0.50 1 d P
O527 O 0.550(3) 0.253(3) 0.950(2) 0.024(11) Uiso 0.10 1 d P

loop_
_atom_site_aniso_label
_atom_site_aniso_U_11
_atom_site_aniso_U_22
_atom_site_aniso_U_33
_atom_site_aniso_U_23
_atom_site_aniso_U_13
_atom_site_aniso_U_12
Co1 0.0216(6) 0.0159(5) 0.0162(6) -0.0004(4) 0.0038(5) 0.0023(5)
Co2 0.0242(6) 0.0166(5) 0.0141(5) 0.0005(4) 0.0025(5) 0.0006(5)
Co3 0.0214(6) 0.0166(5) 0.0184(6) -0.0002(4) 0.0022(5) 0.0005(5)
Co4 0.0203(6) 0.0157(5) 0.0155(6) 0.0001(4) 0.0024(5) 0.0001(5)
C1 0.023(4) 0.016(3) 0.016(4) 0.001(3) 0.001(3) 0.002(3)
C2 0.020(4) 0.016(3) 0.015(3) 0.001(3) -0.007(3) -0.002(3)
C3 0.024(4) 0.021(3) 0.014(3) -0.001(3) -0.005(3) -0.001(3)
C4 0.024(4) 0.022(3) 0.014(3) -0.001(3) -0.004(3) -0.004(3)
C5 0.036(5) 0.030(4) 0.035(5) 0.016(3) 0.002(4) -0.001(4)
C6 0.047(5) 0.035(4) 0.040(5) 0.011(4) 0.011(4) -0.005(4)
C7 0.031(4) 0.022(3) 0.019(4) 0.007(3) 0.004(3) -0.005(3)
C8 0.021(4) 0.025(3) 0.018(4) 0.000(3) -0.003(3) 0.002(3)
C9 0.029(4) 0.023(3) 0.029(4) 0.001(3) 0.009(4) 0.006(3)
C10 0.030(4) 0.025(4) 0.039(5) 0.002(3) 0.006(4) 0.002(3)
C11 0.039(5) 0.020(3) 0.041(5) 0.003(3) 0.007(4) 0.009(3)
C12 0.025(4) 0.022(3) 0.013(3) 0.001(3) 0.005(3) 0.003(3)
C13 0.016(4) 0.025(3) 0.017(4) 0.002(3) 0.004(3) 0.003(3)
C14 0.028(4) 0.016(3) 0.015(4) -0.001(3) -0.002(3) -0.001(3)
C15 0.023(4) 0.023(3) 0.023(4) 0.002(3) -0.001(3) 0.003(3)
C16 0.038(5) 0.030(4) 0.026(4) -0.001(3) -0.006(4) -0.003(4)
C17 0.046(5) 0.025(4) 0.033(4) 0.003(3) -0.014(4) -0.002(4)
C18 0.053(6) 0.029(4) 0.043(5) 0.000(4) -0.020(5) 0.000(4)
C19 0.029(4) 0.019(3) 0.030(4) -0.002(3) -0.004(4) -0.002(3)
C20 0.074(7) 0.029(4) 0.052(6) -0.011(4) -0.028(6) -0.003(5)
C21 0.063(6) 0.023(4) 0.063(6) 0.001(4) -0.031(6) -0.013(4)
C22 0.029(4) 0.024(3) 0.038(5) -0.006(3) -0.004(4) -0.003(3)
C23 0.022(4) 0.018(3) 0.019(4) -0.001(3) 0.004(3) 0.007(3)
C24 0.025(4) 0.012(3) 0.021(4) 0.001(3) 0.003(3) -0.002(3)
C25 0.022(4) 0.019(3) 0.016(3) 0.005(3) 0.001(3) -0.001(3)
C26 0.026(4) 0.022(3) 0.022(4) 0.001(3) -0.001(3) 0.000(3)
C27 0.030(4) 0.030(4) 0.033(4) 0.000(3) 0.013(4) 0.007(3)
C28 0.071(7) 0.062(6) 0.073(7) 0.018(5) 0.034(6) 0.033(6)
C29 0.059(6) 0.030(4) 0.055(6) 0.014(4) 0.028(5) 0.015(4)
C30 0.038(5) 0.018(3) 0.015(3) 0.001(3) 0.005(4) 0.004(3)
C31 0.042(5) 0.028(4) 0.022(4) 0.010(3) 0.004(4) 0.001(4)
C32 0.036(5) 0.025(4) 0.032(4) 0.013(3) 0.011(4) 0.000(3)
C33 0.037(5) 0.028(4) 0.028(4) 0.005(3) 0.014(4) 0.002(4)
C34 0.023(4) 0.021(3) 0.016(3) -0.001(3) -0.006(3) -0.002(3)
C35 0.019(4) 0.015(3) 0.023(4) 0.001(3) 0.002(3) 0.000(3)
C36 0.015(3) 0.020(3) 0.016(4) 0.000(3) 0.001(3) 0.002(3)
C37 0.025(4) 0.025(3) 0.018(4) 0.001(3) -0.004(3) -0.007(3)
C38 0.043(5) 0.021(3) 0.023(4) 0.000(3) -0.006(4) 0.003(3)
C39 0.041(5) 0.032(4) 0.026(4) 0.002(3) 0.001(4) 0.003(4)
C40 0.034(5) 0.032(4) 0.023(4) -0.003(3) -0.007(4) 0.004(4)
C41 0.018(4) 0.022(3) 0.023(4) -0.002(3) 0.006(3) -0.003(3)
C42 0.036(5) 0.022(3) 0.035(4) -0.002(3) -0.007(4) -0.006(3)
C43 0.043(5) 0.015(3) 0.028(4) -0.004(3) -0.002(4) 0.000(3)
C44 0.033(4) 0.018(3) 0.031(4) -0.003(3) 0.000(4) 0.002(3)
C45 0.025(4) 0.022(3) 0.019(4) 0.000(3) 0.002(3) 0.001(3)
C46 0.028(4) 0.028(4) 0.024(4) 0.002(3) 0.005(4) 0.002(3)
C47 0.020(4) 0.021(3) 0.021(4) 0.003(3) 0.002(3) -0.005(3)
C48 0.030(5) 0.145(11) 0.042(6) -0.029(7) 0.006(5) -0.041(6)
C50 0.019(4) 0.062(5) 0.040(5) -0.018(4) 0.000(4) -0.014(4)
C51 0.028(4) 0.045(5) 0.039(5) 0.002(4) 0.008(4) 0.005(4)
C52 0.035(5) 0.058(5) 0.053(6) -0.003(5) 0.005(5) -0.009(4)
C53 0.023(4) 0.031(4) 0.038(5) 0.002(3) 0.006(4) -0.005(3)
C54 0.021(4) 0.018(3) 0.020(4) -0.002(3) 0.007(3) -0.005(3)
C55 0.021(4) 0.020(3) 0.013(3) 0.003(3) 0.006(3) -0.002(3)
C56 0.023(4) 0.016(3) 0.019(4) 0.003(3) 0.005(3) 0.001(3)
C57 0.025(4) 0.021(3) 0.017(4) 0.000(3) 0.002(3) -0.002(3)
C58 0.024(4) 0.023(3) 0.018(4) 0.005(3) 0.005(3) 0.004(3)
C59 0.034(5) 0.037(4) 0.018(4) -0.004(3) 0.004(4) 0.000(4)
C60 0.029(4) 0.032(4) 0.024(4) -0.007(3) 0.003(4) 0.002(3)
C61 0.044(6) 0.104(8) 0.034(5) -0.028(5) 0.018(5) -0.027(6)
C62 0.047(6) 0.124(9) 0.048(6) -0.046(6) 0.030(5) -0.032(6)
C63 0.029(4) 0.031(4) 0.022(4) 0.004(3) 0.009(4) -0.003(3)
C64 0.043(5) 0.034(4) 0.016(4) -0.008(3) 0.004(4) -0.004(4)
C65 0.053(7) 0.179(14) 0.059(7) -0.075(8) 0.020(6) -0.009(8)
C66 0.046(7) 0.188(14) 0.038(6) -0.048(7) 0.012(5) -0.007(8)
C103 0.009(9) 0.061(17) 0.056(14) -0.007(11) 0.003(9) -0.007(9)
C104 0.044(14) 0.14(3) 0.036(12) 0.002(13) 0.000(10) -0.053(17)
N1 0.021(3) 0.018(3) 0.012(3) -0.003(2) -0.003(3) -0.002(2)
N2 0.022(3) 0.016(2) 0.016(3) 0.001(2) 0.006(3) -0.001(2)
N3 0.027(3) 0.022(3) 0.017(3) 0.000(2) 0.006(3) 0.003(3)
N4 0.040(4) 0.024(3) 0.037(4) 0.011(3) 0.013(4) 0.010(3)
N5 0.030(4) 0.024(3) 0.021(3) 0.011(2) 0.003(3) 0.007(3)
N6 0.026(3) 0.016(3) 0.015(3) 0.003(2) 0.004(3) -0.001(2)
N7 0.019(3) 0.023(3) 0.018(3) -0.001(2) 0.001(3) -0.004(2)
N8 0.035(5) 0.105(7) 0.034(4) -0.023(5) 0.015(4) -0.031(5)
N9 0.018(3) 0.022(3) 0.029(3) -0.003(2) -0.001(3) -0.003(2)
N10 0.029(4) 0.034(3) 0.031(4) -0.008(3) 0.005(3) -0.001(3)
N11 0.021(3) 0.018(3) 0.012(3) 0.000(2) -0.002(3) -0.003(2)
N12 0.021(3) 0.020(3) 0.019(3) -0.001(2) 0.003(3) 0.000(2)
N13 0.020(3) 0.016(3) 0.016(3) 0.003(2) -0.002(3) 0.001(2)
N14 0.023(3) 0.018(3) 0.019(3) 0.001(2) -0.001(3) 0.005(2)
N15 0.033(4) 0.023(3) 0.017(3) 0.000(2) -0.006(3) 0.009(3)
N16 0.031(4) 0.023(3) 0.025(3) -0.003(3) -0.004(3) -0.009(3)
N17 0.027(3) 0.013(3) 0.024(3) -0.001(2) 0.001(3) 0.001(2)
N18 0.022(3) 0.019(3) 0.019(3) -0.003(2) 0.003(3) 0.000(2)
N19 0.045(4) 0.024(3) 0.047(4) -0.008(3) -0.026(4) 0.000(3)
N20 0.038(4) 0.026(3) 0.043(4) 0.000(3) -0.023(4) -0.006(3)
N21 0.025(3) 0.021(3) 0.022(3) 0.002(2) -0.002(3) 0.006(3)
N22 0.021(3) 0.018(3) 0.015(3) 0.002(2) -0.005(3) -0.001(2)
N23 0.028(3) 0.015(2) 0.013(3) -0.003(2) 0.002(3) -0.003(2)
N24 0.023(3) 0.023(3) 0.017(3) 0.001(2) 0.000(3) 0.006(3)
N25 0.028(4) 0.022(3) 0.026(3) 0.000(2) 0.002(3) -0.003(3)
N26 0.027(3) 0.022(3) 0.013(3) 0.002(2) 0.001(3) -0.003(3)
N27 0.038(4) 0.022(3) 0.025(3) 0.011(3) 0.003(3) 0.002(3)
N28 0.024(3) 0.012(2) 0.015(3) 0.002(2) 0.003(3) -0.002(2)
N29 0.020(3) 0.016(3) 0.016(3) -0.002(2) 0.002(3) -0.001(2)
N30 0.026(3) 0.025(3) 0.011(3) -0.002(2) 0.003(3) -0.001(3)
N31 0.035(4) 0.090(6) 0.026(4) -0.018(4) 0.011(3) -0.007(4)
N32 0.022(3) 0.019(3) 0.020(3) 0.005(2) 0.003(3) 0.005(2)
N33 0.026(3) 0.022(3) 0.016(3) -0.003(2) 0.006(3) -0.002(3)
N34 0.039(4) 0.101(6) 0.036(4) -0.032(4) 0.019(4) -0.025(4)
N35 0.022(3) 0.018(3) 0.019(3) -0.001(2) 0.003(3) -0.002(3)
N36 0.023(3) 0.018(3) 0.016(3) 0.000(2) 0.005(3) -0.002(2)
N101 0.054(5) 0.035(4) 0.033(4) -0.011(3) 0.010(4) -0.001(4)
N102 0.080(7) 0.046(5) 0.053(5) 0.018(4) 0.021(5) 0.019(5)
N103 0.066(6) 0.046(4) 0.035(4) -0.004(3) 0.005(4) 0.009(4)
N104 0.083(7) 0.057(5) 0.063(6) 0.010(5) 0.006(6) -0.014(5)
N105 0.040(6) 0.019(5) 0.023(5) 0.002(4) 0.008(4) 0.005(4)
O103 0.046(4) 0.068(4) 0.081(5) -0.010(4) 0.015(4) -0.025(4)
O104 0.091(5) 0.033(3) 0.042(3) -0.007(3) 0.010(4) 0.014(3)
O105 0.045(4) 0.033(3) 0.038(3) -0.013(2) -0.004(3) 0.000(3)
O106 0.120(8) 0.073(5) 0.110(7) 0.023(5) 0.032(6) 0.009(5)
O107 0.066(5) 0.098(6) 0.096(6) -0.025(5) 0.015(5) -0.017(5)
O108 0.109(9) 0.189(13) 0.229(15) 0.097(11) -0.026(9) 0.009(9)
O109 0.066(5) 0.047(4) 0.076(5) -0.020(3) 0.020(4) 0.009(3)
O110 0.058(4) 0.045(3) 0.039(3) 0.001(3) 0.017(3) 0.006(3)
O111 0.068(5) 0.056(4) 0.058(4) 0.023(3) 0.009(4) 0.001(4)
O112 0.078(5) 0.047(4) 0.060(4) 0.021(3) 0.002(4) -0.003(3)
O113 0.174(10) 0.065(5) 0.076(6) -0.007(4) 0.034(6) 0.030(6)
O114 0.065(5) 0.084(5) 0.105(7) 0.019(5) 0.001(5) 0.024(5)
O115 0.142(16) 0.067(11) 0.051(10) -0.014(9) 0.033(10) 0.026(11)
O116 0.19(2) 0.109(17) 0.042(10) 0.038(11) 0.030(12) -0.032(15)
O117 0.147(18) 0.036(9) 0.135(19) -0.016(11) 0.053(15) -0.002(10)

loop_
_atom_type_symbol
_atom_type_description
_atom_type_scat_dispersion_real
_atom_type_scat_dispersion_imag
_atom_type_scat_source
C C 0.0181 0.0091 'International Tables Vol C Tables 4.2.6.8 and 6.1.1.4'
H H 0.0000 0.0000 'International Tables Vol C Tables 4.2.6.8 and 6.1.1.4'
N N 0.0311 0.0180 'International Tables Vol C Tables 4.2.6.8 and 6.1.1.4'
O O 0.0492 0.0322 'International Tables Vol C Tables 4.2.6.8 and 6.1.1.4'
Co Co -2.3653 3.6143 'International Tables Vol C Tables 4.2.6.8 and 6.1.1.4'

loop_
_geom_angle_atom_site_label_1
_geom_angle_atom_site_label_2
_geom_angle_atom_site_label_3
_geom_angle
_geom_angle_site_symmetry_1
_geom_angle_site_symmetry_3
N32 Co1 N36 93.6(2) . .
N32 Co1 N2 92.6(2) . .
N36 Co1 N2 94.3(2) . .
N32 Co1 N18 174.9(2) . .
N36 Co1 N18 82.2(2) . .
N2 Co1 N18 90.8(2) . .
N32 Co1 N33 82.5(2) . .
N36 Co1 N33 89.6(2) . .
N2 Co1 N33 173.9(3) . .
N18 Co1 N33 94.4(2) . .
N32 Co1 N3 89.2(2) . .
N36 Co1 N3 175.7(2) . .
N2 Co1 N3 82.4(2) . .
N18 Co1 N3 95.1(2) . .
N33 Co1 N3 94.0(2) . .
N28 Co2 N22 93.7(2) . .
N28 Co2 N35 93.6(2) . .
N22 Co2 N35 93.3(2) . .
N28 Co2 N30 82.0(2) . .
N22 Co2 N30 174.6(2) . .
N35 Co2 N30 90.1(2) . .
N28 Co2 N21 175.0(2) . .
N22 Co2 N21 89.1(2) . .
N35 Co2 N21 82.0(2) . .
N30 Co2 N21 95.5(2) . .
N28 Co2 N26 89.9(2) . .
N22 Co2 N26 82.3(2) . .
N35 Co2 N26 174.6(2) . .
N30 Co2 N26 94.4(2) . .
N21 Co2 N26 94.6(2) . .
N13 Co3 N23 93.4(2) . .
N13 Co3 N11 93.3(2) . .
N23 Co3 N11 94.1(2) . .
N13 Co3 N9 89.6(2) . .
N23 Co3 N9 175.4(2) . .
N11 Co3 N9 82.2(2) . .
N13 Co3 N14 82.3(2) . .
N23 Co3 N14 89.1(2) . .
N11 Co3 N14 174.7(2) . .
N9 Co3 N14 94.8(2) . .
N13 Co3 N24 175.2(2) . .
N23 Co3 N24 82.2(2) . .
N11 Co3 N24 88.7(2) . .
N9 Co3 N24 95.0(2) . .
N14 Co3 N24 95.9(2) . .
N12 Co4 N1 93.5(2) . .
N12 Co4 N29 92.9(2) . 3_777
N1 Co4 N29 95.2(2) . 3_777
N12 Co4 N17 82.7(2) . .
N1 Co4 N17 89.5(2) . .
N29 Co4 N17 173.8(2) 3_777 .
N12 Co4 N6 175.7(2) . .
N1 Co4 N6 82.6(2) . .
N29 Co4 N6 89.2(2) 3_777 .
N17 Co4 N6 95.5(2) . .
N12 Co4 N7 88.7(2) . .
N1 Co4 N7 176.4(2) . .
N29 Co4 N7 81.8(2) 3_777 .
N17 Co4 N7 93.7(2) . .
N6 Co4 N7 95.3(2) . .
N22 C1 N23 110.5(5) . .
N23 C2 C3 107.2(5) . .
N23 C2 C8 112.8(5) . .
C3 C2 C8 140.0(6) . .
N22 C3 C2 106.9(5) . .
N22 C3 C4 113.4(6) . .
C2 C3 C4 139.8(6) . .
N26 C4 N27 125.8(6) . .
N26 C4 C3 114.0(6) . .
N27 C4 C3 120.2(6) . .
N27 C5 C6 108.9(6) . .
C5 C6 C7 111.3(7) . .
N26 C7 C6 111.7(6) . .
N24 C8 N25 125.2(6) . .
N24 C8 C2 113.4(6) . .
N25 C8 C2 121.4(6) . .
N24 C9 C10 110.9(5) . .
C9 C10 C11 110.5(6) . .
N25 C11 C10 108.9(6) . .
N35 C12 N36 110.9(6) . .
C14 C13 N35 107.0(6) . .
C14 C13 C15 139.7(7) . .
N35 C13 C15 113.2(6) . .
N36 C14 C13 107.7(6) . .
N36 C14 C19 112.8(6) . .
C13 C14 C19 139.3(7) . .
N21 C15 N20 127.1(7) . .
N21 C15 C13 113.1(6) . .
N20 C15 C13 119.8(6) . .
N21 C16 C17 111.5(6) . .
C18 C17 C16 109.9(6) . .
N20 C18 C17 109.7(7) . .
N18 C19 N19 126.3(6) . .
N18 C19 C14 113.6(6) . .
N19 C19 C14 120.0(6) . .
N19 C20 C21 109.0(7) . .
C20 C21 C22 112.4(7) . .
N18 C22 C21 111.8(6) . .
N2 C23 N1 111.7(6) . .
C25 C24 N2 107.6(5) . .
C25 C24 C26 138.5(6) . .
N2 C24 C26 113.9(5) . .
C24 C25 N1 107.5(5) . .
C24 C25 C30 139.6(6) . .
N1 C25 C30 112.8(6) . .
N3 C26 N4 126.4(6) . .
N3 C26 C24 114.2(6) . .
N4 C26 C24 119.4(6) . .
N3 C27 C28 111.1(6) . .
C29 C28 C27 111.4(8) . .
N4 C29 C28 109.3(7) . .
N6 C30 N5 125.7(6) . .
N6 C30 C25 113.4(6) . .
N5 C30 C25 120.8(6) . .
N5 C31 C32 108.8(6) . .
C31 C32 C33 110.6(6) . .
N6 C33 C32 110.1(5) . .
N13 C34 N12 110.7(6) . .
N13 C35 C36 107.1(6) . .
N13 C35 C37 112.4(5) . .
C36 C35 C37 140.5(6) . .
N12 C36 C35 107.5(6) . .
N12 C36 C41 112.8(6) . .
C35 C36 C41 139.7(7) . .
N14 C37 N15 125.3(6) . .
N14 C37 C35 113.2(6) . .
N15 C37 C35 121.5(6) . .
N14 C38 C39 110.9(6) . .
C40 C39 C38 109.2(6) . .
N15 C40 C39 109.3(6) . .
N17 C41 N16 126.5(6) . .
N17 C41 C36 112.9(6) . .
N16 C41 C36 120.5(6) . .
N16 C42 C43 108.5(6) . .
C42 C43 C44 110.8(6) . .
N17 C44 C43 111.5(6) . .
C58 C45 N11 107.0(6) 3_777 .
C58 C45 C46 139.5(6) 3_777 .
N11 C45 C46 113.4(6) . .
N9 C46 N8 124.4(7) . .
N9 C46 C45 114.1(6) . .
N8 C46 C45 121.4(7) . .
N7 C47 N10 124.5(6) . .
N7 C47 C57 114.7(6) . 3_777
N10 C47 C57 120.8(6) . 3_777
C104 C48 N8 108.8(11) . .
C104 C48 C103 50.2(13) . .
N8 C48 C103 106.7(10) . .
N9 C50 C104 109.9(9) . .
N9 C50 C103 108.2(9) . .
C104 C50 C103 46.6(12) . .
N10 C51 C52 109.1(6) . .
C53 C52 C51 111.4(7) . .
N7 C53 C52 112.2(7) . .
N28 C54 N29 111.9(6) . .
N32 C55 N11 111.2(5) . 3_777
N28 C56 C57 107.7(5) . .
N28 C56 C63 112.0(6) . .
C57 C56 C63 140.0(6) . .
N29 C57 C56 106.9(6) . .
N29 C57 C47 112.2(6) . 3_777
C56 C57 C47 140.8(6) . 3_777
C45 C58 N32 108.2(6) 3_777 .
C45 C58 C59 138.6(7) 3_777 .
N32 C58 C59 113.1(6) . .
N33 C59 N34 127.0(6) . .
N33 C59 C58 113.9(6) . .
N34 C59 C58 119.0(7) . .
N33 C60 C61 111.4(6) . .
C62 C61 C60 117.6(8) . .
C61 C62 N34 109.8(8) . .
N30 C63 N31 126.0(7) . .
N30 C63 C56 113.9(6) . .
N31 C63 C56 120.0(7) . .
C65 C64 N30 111.7(7) . .
C66 C65 C64 120.0(10) . .
C65 C66 N31 112.8(9) . .
C104 C103 C48 57.5(16) . .
C104 C103 C50 65.7(13) . .
C48 C103 C50 107.7(15) . .
C103 C104 C48 72(2) . .
C103 C104 C50 67.8(15) . .
C48 C104 C50 119(2) . .
C23 N1 C25 106.5(5) . .
C23 N1 Co4 138.5(5) . .
C25 N1 Co4 114.1(4) . .
C23 N2 C24 106.7(5) . .
C23 N2 Co1 139.4(4) . .
C24 N2 Co1 113.7(4) . .
C26 N3 C27 118.4(5) . .
C26 N3 Co1 115.4(4) . .
C27 N3 Co1 126.1(4) . .
C26 N4 C29 118.8(6) . .
C30 N5 C31 120.1(6) . .
C30 N6 C33 119.0(6) . .
C30 N6 Co4 115.3(4) . .
C33 N6 Co4 124.2(4) . .
C47 N7 C53 119.3(6) . .
C47 N7 Co4 114.9(4) . .
C53 N7 Co4 124.3(4) . .
C46 N8 C48 122.4(7) . .
C46 N9 C50 118.9(6) . .
C46 N9 Co3 115.6(5) . .
C50 N9 Co3 125.0(5) . .
C47 N10 C51 121.0(6) . .
C55 N11 C45 106.6(5) 3_777 .
C55 N11 Co3 138.6(4) 3_777 .
C45 N11 Co3 114.1(5) . .
C34 N12 C36 107.2(5) . .
C34 N12 Co4 137.6(5) . .
C36 N12 Co4 115.2(4) . .
C34 N13 C35 107.5(5) . .
C34 N13 Co3 136.9(5) . .
C35 N13 Co3 115.1(4) . .
C37 N14 C38 118.3(6) . .
C37 N14 Co3 115.8(5) . .
C38 N14 Co3 125.3(4) . .
C37 N15 C40 121.3(6) . .
C41 N16 C42 118.0(6) . .
C41 N17 C44 118.9(6) . .
C41 N17 Co4 115.4(4) . .
C44 N17 Co4 125.5(5) . .
C19 N18 C22 118.4(6) . .
C19 N18 Co1 115.8(4) . .
C22 N18 Co1 125.8(5) . .
C19 N19 C20 119.8(6) . .
C15 N20 C18 120.6(6) . .
C15 N21 C16 117.0(6) . .
C15 N21 Co2 116.3(5) . .
C16 N21 Co2 125.5(4) . .
C1 N22 C3 107.7(5) . .
C1 N22 Co2 137.2(4) . .
C3 N22 Co2 114.9(4) . .
C1 N23 C2 107.7(5) . .
C1 N23 Co3 137.0(4) . .
C2 N23 Co3 114.6(4) . .
C8 N24 C9 118.7(5) . .
C8 N24 Co3 115.3(4) . .
C9 N24 Co3 124.5(4) . .
C8 N25 C11 121.4(6) . .
C4 N26 C7 118.8(5) . .
C4 N26 Co2 114.9(4) . .
C7 N26 Co2 126.3(4) . .
C4 N27 C5 119.3(6) . .
C54 N28 C56 106.7(6) . .
C54 N28 Co2 137.8(5) . .
C56 N28 Co2 115.5(4) . .
C54 N29 C57 106.8(5) . .
C54 N29 Co4 137.4(4) . 3_777
C57 N29 Co4 115.4(5) . 3_777
C63 N30 C64 118.9(6) . .
C63 N30 Co2 116.5(4) . .
C64 N30 Co2 124.5(5) . .
C63 N31 C66 118.4(7) . .
C55 N32 C58 106.9(6) . .
C55 N32 Co1 138.5(5) . .
C58 N32 Co1 114.6(4) . .
C59 N33 C60 118.1(6) . .
C59 N33 Co1 115.7(4) . .
C60 N33 Co1 126.2(5) . .
C59 N34 C62 119.4(7) . .
C12 N35 C13 107.0(5) . .
C12 N35 Co2 138.5(5) . .
C13 N35 Co2 114.1(4) . .
C12 N36 C14 107.3(5) . .
C12 N36 Co1 137.6(5) . .
C14 N36 Co1 115.1(4) . .
O104 N101 O103 122.3(8) . .
O104 N101 O105 119.2(7) . .
O103 N101 O105 118.5(7) . .
O106 N102 O107 128.3(11) . .
O106 N102 O108 115.6(12) . .
O107 N102 O108 116.1(10) . .
O109 N103 O111 122.7(8) . .
O109 N103 O110 118.5(7) . .
O111 N103 O110 118.7(7) . .
O112 N104 O113 118.6(10) . .
O112 N104 O114 120.9(10) . .
O113 N104 O114 120.5(9) . .
O117 N105 O117 180.0(3) . 3_557
O117 N105 O116 119.6(12) . 3_557
O117 N105 O116 60.4(12) 3_557 3_557
O117 N105 O116 60.4(12) . .
O117 N105 O116 119.6(12) 3_557 .
O116 N105 O116 180.000(6) 3_557 .
O117 N105 O115 117.6(12) . .
O117 N105 O115 62.4(12) 3_557 .
O116 N105 O115 122.6(12) 3_557 .
O116 N105 O115 57.4(12) . .
O117 N105 O115 62.4(12) . 3_557
O117 N105 O115 117.6(12) 3_557 3_557
O116 N105 O115 57.4(12) 3_557 3_557
O116 N105 O115 122.6(12) . 3_557
O115 N105 O115 180.0(5) . 3_557
O202 N106 O201 104(2) . .
O202 N106 O200 137(2) . .
O201 N106 O200 118(2) . .
O207 N107 O205 115.6(17) . .
O207 N107 O206 125.5(17) . .
O205 N107 O206 118.7(16) . .
O116 O115 N105 59.9(9) . .
O116 O115 O117 115.9(15) . 3_557
N105 O115 O117 56.2(10) . 3_557
O115 O116 N105 62.7(12) . .
O115 O116 O117 120.8(17) . .
N105 O116 O117 58.4(10) . .
N105 O117 O116 61.2(12) . .
N105 O117 O115 61.4(10) . 3_557

loop_
_geom_bond_atom_site_label_1
_geom_bond_atom_site_label_2
_geom_bond_distance
_geom_bond_site_symmetry_2
Co1 N32 1.896(6) .
Co1 N36 1.910(5) .
Co1 N2 1.909(5) .
Co1 N18 1.933(6) .
Co1 N33 1.942(5) .
Co1 N3 1.956(5) .
Co2 N28 1.896(6) .
Co2 N22 1.905(5) .
Co2 N35 1.921(5) .
Co2 N30 1.926(5) .
Co2 N21 1.945(6) .
Co2 N26 1.954(5) .
Co3 N13 1.897(5) .
Co3 N23 1.899(5) .
Co3 N11 1.902(5) .
Co3 N9 1.942(5) .
Co3 N14 1.941(6) .
Co3 N24 1.945(5) .
Co4 N12 1.886(5) .
Co4 N1 1.906(5) .
Co4 N29 1.906(5) 3_777
Co4 N17 1.927(6) .
Co4 N6 1.939(5) .
Co4 N7 1.958(5) .
C1 N22 1.336(8) .
C1 N23 1.335(8) .
C2 N23 1.365(8) .
C2 C3 1.394(9) .
C2 C8 1.460(9) .
C3 N22 1.368(8) .
C3 C4 1.456(9) .
C4 N26 1.319(8) .
C4 N27 1.338(8) .
C5 N27 1.475(8) .
C5 C6 1.480(11) .
C6 C7 1.511(9) .
C7 N26 1.463(8) .
C8 N24 1.299(8) .
C8 N25 1.336(8) .
C9 N24 1.469(8) .
C9 C10 1.503(9) .
C10 C11 1.513(10) .
C11 N25 1.464(9) .
C12 N35 1.323(8) .
C12 N36 1.337(8) .
C13 C14 1.373(9) .
C13 N35 1.384(8) .
C13 C15 1.465(10) .
C14 N36 1.361(9) .
C14 C19 1.466(9) .
C15 N21 1.307(8) .
C15 N20 1.335(9) .
C16 N21 1.477(9) .
C16 C17 1.530(10) .
C17 C18 1.509(10) .
C18 N20 1.472(10) .
C19 N18 1.314(9) .
C19 N19 1.346(10) .
C20 N19 1.481(9) .
C20 C21 1.491(12) .
C21 C22 1.513(11) .
C22 N18 1.468(8) .
C23 N2 1.325(8) .
C23 N1 1.337(8) .
C24 C25 1.372(9) .
C24 N2 1.379(8) .
C24 C26 1.451(9) .
C25 N1 1.379(8) .
C25 C30 1.466(8) .
C26 N3 1.295(8) .
C26 N4 1.365(8) .
C27 N3 1.483(8) .
C27 C28 1.511(12) .
C28 C29 1.478(12) .
C29 N4 1.461(9) .
C30 N6 1.302(9) .
C30 N5 1.344(9) .
C31 N5 1.467(8) .
C31 C32 1.501(10) .
C32 C33 1.515(9) .
C33 N6 1.470(8) .
C34 N13 1.331(8) .
C34 N12 1.341(8) .
C35 N13 1.378(8) .
C35 C36 1.379(8) .
C35 C37 1.467(10) .
C36 N12 1.375(8) .
C36 C41 1.460(9) .
C37 N14 1.315(8) .
C37 N15 1.329(9) .
C38 N14 1.459(9) .
C38 C39 1.525(9) .
C39 C40 1.513(10) .
C40 N15 1.468(9) .
C41 N17 1.328(9) .
C41 N16 1.341(9) .
C42 N16 1.485(8) .
C42 C43 1.499(10) .
C43 C44 1.518(10) .
C44 N17 1.462(8) .
C45 C58 1.373(10) 3_777
C45 N11 1.376(8) .
C45 C46 1.444(10) .
C46 N9 1.297(9) .
C46 N8 1.337(9) .
C47 N7 1.310(8) .
C47 N10 1.354(8) .
C47 C57 1.450(9) 3_777
C48 C104 1.34(2) .
C48 N8 1.474(11) .
C48 C103 1.52(3) .
C50 N9 1.486(9) .
C50 C104 1.53(2) .
C50 C103 1.558(19) .
C51 N10 1.477(10) .
C51 C52 1.511(11) .
C52 C53 1.492(10) .
C53 N7 1.468(9) .
C54 N28 1.332(8) .
C54 N29 1.332(8) .
C55 N32 1.322(8) .
C55 N11 1.350(8) 3_777
C56 N28 1.375(8) .
C56 C57 1.386(10) .
C56 C63 1.465(9) .
C57 N29 1.381(8) .
C57 C47 1.450(9) 3_777
C58 C45 1.373(10) 3_777
C58 N32 1.373(8) .
C58 C59 1.463(9) .
C59 N33 1.298(9) .
C59 N34 1.343(9) .
C60 N33 1.481(8) .
C60 C61 1.492(10) .
C61 C62 1.413(13) .
C62 N34 1.474(10) .
C63 N30 1.300(9) .
C63 N31 1.349(9) .
C64 C65 1.472(12) .
C64 N30 1.475(8) .
C65 C66 1.360(14) .
C66 N31 1.488(11) .
C103 C104 1.22(3) .
N11 C55 1.350(8) 3_777
N29 Co4 1.906(5) 3_777
N101 O104 1.246(8) .
N101 O103 1.248(9) .
N101 O105 1.258(8) .
N102 O106 1.198(10) .
N102 O107 1.209(10) .
N102 O108 1.228(12) .
N103 O109 1.236(9) .
N103 O111 1.248(9) .
N103 O110 1.276(8) .
N104 O112 1.183(10) .
N104 O113 1.290(12) .
N104 O114 1.321(11) .
N105 O117 1.162(14) .
N105 O117 1.162(14) 3_557
N105 O116 1.196(14) 3_557
N105 O116 1.196(14) .
N105 O115 1.228(13) .
N105 O115 1.228(13) 3_557
N106 O202 1.212(10) .
N106 O201 1.217(10) .
N106 O200 1.223(9) .
N107 O207 1.151(9) .
N107 O205 1.231(9) .
N107 O206 1.247(9) .
